data_7132117
loop_
_publ_author_name
'Liu, Rai-Shung'
'Kshirsagar, Akshay Suresh'
'More, Sayaji Arjun'

_publ_section_title
;
 Stereo- and Regiocontrol in Intermolecular [2+2] Cycloadditions between
 Diarylketenes and Allenamides to Access Substituted
 \a-Methylenecyclobutanones.
;
_journal_name_full 'Chemical Communications'
_journal_paper_doi 10.1039/D3CC03979J
_journal_year 2023
_chemical_formula_moiety 'C21 H18 Br N O4'
_chemical_formula_sum 'C21 H18 Br N O4'
_chemical_formula_weight 428.27
_space_group_crystal_system triclinic
_space_group_IT_number 2
_space_group_name_Hall '-P 1'
_space_group_name_H-M_alt 'P -1'
_atom_sites_solution_hydrogens geom
_atom_sites_solution_primary dual
_audit_creation_date 2022-04-21
_audit_creation_method
;
Olex2 1.5
(compiled 2022.04.07 svn.rca3783a0 for OlexSys, GUI svn.r6498)
;
_audit_update_record
;
2022-05-11 deposited with the CCDC.	2023-09-12 downloaded from the CCDC.
;
_cell_angle_alpha 91.770(2)
_cell_angle_beta 98.537(2)
_cell_angle_gamma 96.489(2)
_cell_formula_units_Z 2
_cell_length_a 8.5723(2)
_cell_length_b 10.1918(3)
_cell_length_c 10.7219(3)
_cell_measurement_reflns_used 6642
_cell_measurement_temperature 100.00(10)
_cell_measurement_theta_max 73.7370
_cell_measurement_theta_min 4.1790
_cell_volume 919.34(4)
_computing_cell_refinement 'CrysAlisPro 1.171.42.51a (Rigaku OD, 2022)'
_computing_data_collection 'CrysAlisPro 1.171.42.51a (Rigaku OD, 2022)'
_computing_data_reduction 'CrysAlisPro 1.171.42.51a (Rigaku OD, 2022)'
_computing_molecular_graphics 'Olex2 1.5 (Dolomanov et al., 2009)'
_computing_publication_material 'Olex2 1.5 (Dolomanov et al., 2009)'
_computing_structure_refinement 'SHELXL 2018/3 (Sheldrick, 2015)'
_computing_structure_solution 'SHELXT 2018/2 (Sheldrick, 2018)'
_diffrn_ambient_environment N~2~
_diffrn_ambient_temperature 100.00(10)
_diffrn_detector 'Hybrid Pixel Array Detector'
_diffrn_detector_area_resol_mean 10.0000
_diffrn_detector_type 'HyPix-Arc 150'
_diffrn_measured_fraction_theta_full 0.992
_diffrn_measured_fraction_theta_max 0.945
_diffrn_measurement_details
;
List of Runs (angles in degrees, time in seconds):

  # Type    Start    End  Width  t~exp~   \w     \q     \k     \f   Frames
#--------------------------------------------------------------------------
  1  \w   -101.00 -40.00   0.50    0.10    --  -76.01 -15.00  60.00  122
  2  \w    -91.00 -65.00   0.50    0.10    --  -76.01 111.00  30.00   52
  3  \w    -88.00 -62.00   0.50    0.10    --  -76.01 111.00 -30.00   52
  4  \w    -56.00 -28.00   0.50    0.10    --  -76.01 111.00 -30.00   56
  5  \w    -54.00 -28.00   0.50    0.10    --  -76.01 111.00  30.00   52
  6  \w     80.00 106.00   0.50    0.10    --   56.31  15.00  30.00   52
  7  \w     59.00 120.00   0.50    0.10    --   69.43  15.00  90.00  122
  8  \w     43.00  91.00   0.50    0.10    --   76.52  15.00  60.00   96
  9  \w     59.00 134.00   0.50    0.10    --   84.37  15.00 150.00  150
 10  \w     45.00  75.00   0.50    0.10    --   56.31  15.00  30.00   60
 11  \w     52.00  77.00   0.50    0.10    --   84.37  15.00 120.00   50
 12  \w     47.00 122.00   0.50    0.10    --   76.52  15.00 -30.00  150
 13  \w     45.00 108.00   0.50    0.10    --   76.52  15.00 -90.00  126
 14  \w     63.00 134.00   0.50    0.10    --   84.37  15.00-150.00  142
 15  \w     45.00  88.00   0.50    0.10    --   84.37 -95.00 -90.00   86
 16  \w     66.00  92.00   0.50    0.10    --   76.52-111.00 -90.00   52
 17  \w     27.00  52.00   0.50    0.10    --   69.43 -95.00 -30.00   50
 18  \w     15.00  40.00   0.50    0.10    --   56.31 -95.00 -60.00   50
 19  \w     28.00  59.00   0.50    0.10    --   69.43 -95.00-180.00   62
 20  \w     37.00  62.00   0.50    0.10    --   76.52 -95.00-120.00   50
 21  \w     37.00  63.00   0.50    0.10    --   76.52 -95.00 -60.00   52
 22  \w     15.00  40.00   0.50    0.10    --   56.31 -95.00-120.00   50
 23  \w     15.00  41.00   0.50    0.10    --   56.31 -95.00 -90.00   52
 24  \w     46.00  92.00   0.50    0.10    --   84.37 -95.00  30.00   92
 25  \w     46.00  91.00   0.50    0.10    --   84.37 -95.00  60.00   90
 26  \w     19.00  53.00   0.50    0.10    --   56.31-125.00 150.00   68
 27  \w     35.00  92.00   0.50    0.10    --   80.00-101.00 174.41  114
 28  \w     37.00  92.00   0.50    0.10    --   76.52-111.00 150.00  110
 29  \w     47.00  92.00   0.50    0.10    --   84.37 -95.00  90.00   90
 30  \w     43.00  92.00   0.50    0.10    --   84.37 -95.00   0.00   98
 31  \w     51.00  92.00   0.50    0.10    --   84.37 -95.00 -30.00   82
 32  \w     66.00  92.00   0.50    0.10    --   84.37 -95.00 -60.00   52
 33  \w     42.00  89.00   0.50    0.10    --   84.37 -95.00-150.00   94
;
_diffrn_measurement_device 'four-circle diffractometer'
_diffrn_measurement_device_type 'XtaLAB Synergy R, DW system, HyPix-Arc 150'
_diffrn_measurement_method '\w scans'
_diffrn_orient_matrix_type 'CrysAlisPro convention (1999,Acta A55,543-557)'
_diffrn_orient_matrix_UB_11 0.1121300000
_diffrn_orient_matrix_UB_12 0.0400353000
_diffrn_orient_matrix_UB_13 0.1246685000
_diffrn_orient_matrix_UB_21 0.0996603000
_diffrn_orient_matrix_UB_22 -0.1119381000
_diffrn_orient_matrix_UB_23 -0.0250885000
_diffrn_orient_matrix_UB_31 0.1048511000
_diffrn_orient_matrix_UB_32 0.0952131000
_diffrn_orient_matrix_UB_33 -0.0706293000
_diffrn_radiation_monochromator mirror
_diffrn_radiation_probe x-ray
_diffrn_radiation_type 'Cu K\a'
_diffrn_radiation_wavelength 1.54184
_diffrn_reflns_av_R_equivalents 0.0236
_diffrn_reflns_av_unetI/netI 0.0280
_diffrn_reflns_Laue_measured_fraction_full 0.992
_diffrn_reflns_Laue_measured_fraction_max 0.945
_diffrn_reflns_limit_h_max 10
_diffrn_reflns_limit_h_min -10
_diffrn_reflns_limit_k_max 12
_diffrn_reflns_limit_k_min -11
_diffrn_reflns_limit_l_max 12
_diffrn_reflns_limit_l_min -13
_diffrn_reflns_number 10098
_diffrn_reflns_point_group_measured_fraction_full 0.992
_diffrn_reflns_point_group_measured_fraction_max 0.945
_diffrn_reflns_theta_full 67.684
_diffrn_reflns_theta_max 74.961
_diffrn_reflns_theta_min 4.174
_diffrn_source 'Rotating-anode X-ray tube'
_diffrn_source_type 'Rigaku (Cu) X-ray Source'
_exptl_absorpt_coefficient_mu 3.282
_exptl_absorpt_correction_T_max 1.00000
_exptl_absorpt_correction_T_min 0.92339
_exptl_absorpt_correction_type multi-scan
_exptl_absorpt_process_details
;
CrysAlisPro 1.171.42.51a (Rigaku Oxford Diffraction, 2022)
Empirical absorption correction using spherical harmonics,
implemented in SCALE3 ABSPACK scaling algorithm.
;
_exptl_crystal_colour yellow
_exptl_crystal_colour_primary yellow
_exptl_crystal_density_diffrn 1.547
_exptl_crystal_description block
_exptl_crystal_F_000 436
_exptl_crystal_size_max 0.05
_exptl_crystal_size_mid 0.04
_exptl_crystal_size_min 0.04
_refine_diff_density_max 0.373
_refine_diff_density_min -0.536
_refine_diff_density_rms 0.058
_refine_ls_extinction_method none
_refine_ls_goodness_of_fit_ref 1.063
_refine_ls_hydrogen_treatment constr
_refine_ls_matrix_type full
_refine_ls_number_parameters 245
_refine_ls_number_reflns 3579
_refine_ls_number_restraints 0
_refine_ls_restrained_S_all 1.063
_refine_ls_R_factor_all 0.0344
_refine_ls_R_factor_gt 0.0296
_refine_ls_shift/su_max 0.000
_refine_ls_shift/su_mean 0.000
_refine_ls_structure_factor_coef Fsqd
_refine_ls_weighting_details 'w=1/[\s^2^(Fo^2^)+(0.0304P)^2^+0.7277P] where P=(Fo^2^+2Fc^2^)/3'
_refine_ls_weighting_scheme calc
_refine_ls_wR_factor_gt 0.0722
_refine_ls_wR_factor_ref 0.0743
_reflns_Friedel_coverage 0.000
_reflns_number_gt 3203
_reflns_number_total 3579
_reflns_threshold_expression 'I > 2\s(I)'
_cod_data_source_file d3cc03979j2.cif
_cod_data_source_block 220428lt_auto
_cod_database_code 7132117
_shelx_shelxl_version_number 2018/3
_shelx_space_group_comment
;
The symmetry employed for this shelxl refinement is uniquely defined
by the following loop, which should always be used as a source of
symmetry information in preference to the above space-group names.
They are only intended as comments.
;
_shelx_estimated_absorpt_t_max 0.880
_shelx_estimated_absorpt_t_min 0.853
_olex2_refinement_description
;
1. Fixed Uiso
 At 1.2 times of:
  All C(H) groups, All C(H,H) groups
 At 1.5 times of:
  All C(H,H,H) groups
2.a Ternary CH refined with riding coordinates:
 C10(H10)
2.b Secondary CH2 refined with riding coordinates:
 C20(H20A,H20B), C21(H21A,H21B)
2.c Aromatic/amide H refined with riding coordinates:
 C2(H2), C4(H4), C5(H5), C6(H6), C12(H12), C13(H13), C15(H15), C16(H16)
2.d X=CH2 refined with riding coordinates:
 C26(H26A,H26B)
2.e Idealised Me refined as rotating group:
 C18(H18A,H18B,H18C)
;
_olex2_submission_special_instructions 'No special instructions were received'
_oxdiff_exptl_absorpt_empirical_details
;
Empirical correction (ABSPACK) includes:
- Absorption correction using spherical harmonics
- Frame scaling
;
_oxdiff_exptl_absorpt_empirical_full_max 1.264
_oxdiff_exptl_absorpt_empirical_full_min 0.880

loop_
_space_group_symop_operation_xyz
'x, y, z'
'-x, -y, -z'

loop_
_atom_site_label
_atom_site_type_symbol
_atom_site_fract_x
_atom_site_fract_y
_atom_site_fract_z
_atom_site_U_iso_or_equiv
_atom_site_adp_type
_atom_site_occupancy
_atom_site_site_symmetry_order
_atom_site_calc_flag
_atom_site_refinement_flags_posn
_atom_site_refinement_flags_adp
_atom_site_refinement_flags_occupancy
_atom_site_disorder_assembly
_atom_site_disorder_group
Br27 Br 0.49489(3) 0.22405(2) 0.64796(2) 0.03273(9) Uani 1 1 d . . . . .
C1 C 0.4224(2) 0.6134(2) 0.71523(18) 0.0177(4) Uani 1 1 d . . . . .
C2 C 0.4039(3) 0.4760(2) 0.70342(19) 0.0198(4) Uani 1 1 d . . . . .
H2 H 0.309573 0.426689 0.721259 0.024 Uiso 1 1 calc R U . . .
C3 C 0.5245(3) 0.4113(2) 0.66531(19) 0.0236(5) Uani 1 1 d . . . . .
C4 C 0.6639(3) 0.4795(2) 0.6402(2) 0.0277(5) Uani 1 1 d . . . . .
H4 H 0.746384 0.433711 0.616524 0.033 Uiso 1 1 calc R U . . .
C5 C 0.6809(3) 0.6166(2) 0.6504(2) 0.0271(5) Uani 1 1 d . . . . .
H5 H 0.775596 0.665134 0.632466 0.032 Uiso 1 1 calc R U . . .
C6 C 0.5617(2) 0.6837(2) 0.6864(2) 0.0209(4) Uani 1 1 d . . . . .
H6 H 0.574434 0.777605 0.691446 0.025 Uiso 1 1 calc R U . . .
C7 C 0.2935(2) 0.68867(19) 0.75476(19) 0.0170(4) Uani 1 1 d . . . . .
C8 C 0.1778(2) 0.6097(2) 0.8314(2) 0.0199(4) Uani 1 1 d . . . . .
C9 C 0.2286(2) 0.7003(2) 0.9451(2) 0.0204(4) Uani 1 1 d . . . . .
C10 C 0.3457(2) 0.7849(2) 0.87786(19) 0.0176(4) Uani 1 1 d . . . . .
H10 H 0.310559 0.874090 0.862677 0.021 Uiso 1 1 calc R U . . .
C11 C 0.2108(2) 0.7526(2) 0.64093(19) 0.0183(4) Uani 1 1 d . . . . .
C12 C 0.0878(2) 0.6781(2) 0.5591(2) 0.0200(4) Uani 1 1 d . . . . .
H12 H 0.050517 0.591290 0.579708 0.024 Uiso 1 1 calc R U . . .
C13 C 0.0201(3) 0.7292(2) 0.4487(2) 0.0228(4) Uani 1 1 d . . . . .
H13 H -0.063973 0.677719 0.394576 0.027 Uiso 1 1 calc R U . . .
C14 C 0.0746(2) 0.8559(2) 0.41653(19) 0.0204(4) Uani 1 1 d . . . . .
C15 C 0.1939(2) 0.9327(2) 0.4986(2) 0.0207(4) Uani 1 1 d . . . . .
H15 H 0.229274 1.020279 0.479097 0.025 Uiso 1 1 calc R U . . .
C16 C 0.2608(2) 0.8799(2) 0.60962(19) 0.0200(4) Uani 1 1 d . . . . .
H16 H 0.342482 0.932331 0.665137 0.024 Uiso 1 1 calc R U . . .
C18 C 0.0654(3) 1.0190(2) 0.2612(2) 0.0281(5) Uani 1 1 d . . . . .
H18A H 0.007445 1.033726 0.177941 0.042 Uiso 1 1 calc R U . . .
H18B H 0.178223 1.017706 0.255404 0.042 Uiso 1 1 calc R U . . .
H18C H 0.053439 1.090409 0.321157 0.042 Uiso 1 1 calc R U . . .
C20 C 0.5832(3) 0.7001(2) 1.0145(2) 0.0238(5) Uani 1 1 d . . . . .
H20A H 0.583951 0.615974 0.966119 0.029 Uiso 1 1 calc R U . . .
H20B H 0.529227 0.682431 1.088804 0.029 Uiso 1 1 calc R U . . .
C21 C 0.7494(3) 0.7704(3) 1.0529(3) 0.0463(8) Uani 1 1 d . . . . .
H21A H 0.774665 0.782078 1.146044 0.056 Uiso 1 1 calc R U . . .
H21B H 0.828168 0.718387 1.022384 0.056 Uiso 1 1 calc R U . . .
C23 C 0.6093(2) 0.9073(2) 0.92809(19) 0.0208(4) Uani 1 1 d . . . . .
C26 C 0.1876(3) 0.7030(2) 1.0594(2) 0.0284(5) Uani 1 1 d . . . . .
H26A H 0.110351 0.636627 1.080792 0.034 Uiso 1 1 calc R U . . .
H26B H 0.235481 0.771258 1.119919 0.034 Uiso 1 1 calc R U . . .
N19 N 0.5092(2) 0.79654(16) 0.93605(16) 0.0183(4) Uani 1 1 d . . . . .
O17 O 0.00275(18) 0.89519(15) 0.30388(14) 0.0259(3) Uani 1 1 d . . . . .
O22 O 0.75340(18) 0.89712(16) 0.99677(15) 0.0273(3) Uani 1 1 d . . . . .
O24 O 0.58171(18) 1.00330(15) 0.86875(14) 0.0252(3) Uani 1 1 d . . . . .
O25 O 0.08325(19) 0.51113(15) 0.80733(15) 0.0279(4) Uani 1 1 d . . . . .

loop_
_atom_site_aniso_label
_atom_site_aniso_U_11
_atom_site_aniso_U_22
_atom_site_aniso_U_33
_atom_site_aniso_U_23
_atom_site_aniso_U_13
_atom_site_aniso_U_12
Br27 0.05057(18) 0.02091(13) 0.02773(14) -0.00068(9) 0.00349(11) 0.01245(10)
C1 0.0199(10) 0.0198(10) 0.0130(9) 0.0014(7) 0.0004(8) 0.0035(8)
C2 0.0234(11) 0.0206(10) 0.0143(9) 0.0004(8) 0.0002(8) 0.0018(8)
C3 0.0336(12) 0.0216(11) 0.0157(10) 0.0011(8) 0.0007(9) 0.0077(9)
C4 0.0310(12) 0.0322(12) 0.0234(11) 0.0018(9) 0.0080(9) 0.0139(10)
C5 0.0248(11) 0.0348(13) 0.0236(11) 0.0043(9) 0.0090(9) 0.0044(9)
C6 0.0228(11) 0.0204(10) 0.0197(10) 0.0024(8) 0.0039(8) 0.0014(8)
C7 0.0186(10) 0.0152(9) 0.0165(10) -0.0010(8) 0.0024(8) -0.0004(8)
C8 0.0188(10) 0.0208(10) 0.0205(10) 0.0002(8) 0.0045(8) 0.0022(8)
C9 0.0202(10) 0.0207(10) 0.0198(10) 0.0003(8) 0.0035(8) -0.0007(8)
C10 0.0180(10) 0.0181(10) 0.0164(10) -0.0011(8) 0.0030(8) 0.0013(8)
C11 0.0169(10) 0.0216(10) 0.0166(10) -0.0005(8) 0.0029(8) 0.0035(8)
C12 0.0185(10) 0.0184(10) 0.0222(10) -0.0024(8) 0.0022(8) 0.0012(8)
C13 0.0204(10) 0.0242(11) 0.0217(11) -0.0043(9) -0.0011(8) 0.0003(8)
C14 0.0179(10) 0.0271(11) 0.0168(10) 0.0007(8) 0.0020(8) 0.0070(8)
C15 0.0201(10) 0.0199(10) 0.0215(10) 0.0021(8) 0.0022(8) 0.0009(8)
C16 0.0186(10) 0.0205(10) 0.0199(10) 0.0005(8) 0.0011(8) 0.0001(8)
C18 0.0265(12) 0.0352(13) 0.0234(11) 0.0091(9) 0.0039(9) 0.0052(10)
C20 0.0242(11) 0.0251(11) 0.0210(11) 0.0058(9) -0.0005(9) 0.0022(9)
C21 0.0307(14) 0.0406(16) 0.0599(19) 0.0216(14) -0.0161(13) -0.0035(11)
C23 0.0200(10) 0.0236(11) 0.0178(10) -0.0016(8) 0.0033(8) -0.0007(8)
C26 0.0260(12) 0.0329(13) 0.0258(12) -0.0010(10) 0.0072(9) -0.0020(9)
N19 0.0176(9) 0.0172(8) 0.0186(8) 0.0019(7) -0.0005(7) -0.0003(7)
O17 0.0261(8) 0.0296(8) 0.0204(8) 0.0041(6) -0.0029(6) 0.0040(6)
O22 0.0199(8) 0.0299(8) 0.0288(8) 0.0046(7) -0.0024(6) -0.0042(6)
O24 0.0259(8) 0.0214(8) 0.0278(8) 0.0048(6) 0.0045(6) -0.0018(6)
O25 0.0278(8) 0.0255(8) 0.0284(9) -0.0018(6) 0.0069(7) -0.0085(7)

loop_
_atom_type_symbol
_atom_type_description
_atom_type_scat_dispersion_real
_atom_type_scat_dispersion_imag
_atom_type_scat_source
C C 0.0181 0.0091 'International Tables Vol C Tables 4.2.6.8 and 6.1.1.4'
H H 0.0000 0.0000 'International Tables Vol C Tables 4.2.6.8 and 6.1.1.4'
Br Br -0.6763 1.2805 'International Tables Vol C Tables 4.2.6.8 and 6.1.1.4'
N N 0.0311 0.0180 'International Tables Vol C Tables 4.2.6.8 and 6.1.1.4'
O O 0.0492 0.0322 'International Tables Vol C Tables 4.2.6.8 and 6.1.1.4'

loop_
_geom_angle_atom_site_label_1
_geom_angle_atom_site_label_2
_geom_angle_atom_site_label_3
_geom_angle
_geom_angle_site_symmetry_1
_geom_angle_site_symmetry_3
_geom_angle_publ_flag
C2 C1 C6 119.04(19) . . ?
C2 C1 C7 121.51(18) . . ?
C6 C1 C7 119.42(18) . . ?
C1 C2 H2 120.3 . . ?
C3 C2 C1 119.48(19) . . ?
C3 C2 H2 120.3 . . ?
C2 C3 Br27 118.56(17) . . ?
C4 C3 Br27 119.60(17) . . ?
C4 C3 C2 121.8(2) . . ?
C3 C4 H4 120.8 . . ?
C3 C4 C5 118.4(2) . . ?
C5 C4 H4 120.8 . . ?
C4 C5 H5 119.5 . . ?
C6 C5 C4 121.0(2) . . ?
C6 C5 H5 119.5 . . ?
C1 C6 H6 119.9 . . ?
C5 C6 C1 120.2(2) . . ?
C5 C6 H6 119.9 . . ?
C1 C7 C8 115.15(17) . . ?
C1 C7 C10 115.56(16) . . ?
C1 C7 C11 109.59(16) . . ?
C8 C7 C10 86.56(14) . . ?
C11 C7 C8 113.90(17) . . ?
C11 C7 C10 114.65(16) . . ?
C9 C8 C7 92.52(16) . . ?
O25 C8 C7 133.47(19) . . ?
O25 C8 C9 134.0(2) . . ?
C8 C9 C10 91.53(16) . . ?
C26 C9 C8 133.3(2) . . ?
C26 C9 C10 135.2(2) . . ?
C7 C10 H10 110.8 . . ?
C9 C10 C7 89.39(15) . . ?
C9 C10 H10 110.8 . . ?
N19 C10 C7 117.68(16) . . ?
N19 C10 C9 115.74(17) . . ?
N19 C10 H10 110.8 . . ?
C12 C11 C7 119.38(18) . . ?
C16 C11 C7 122.14(18) . . ?
C16 C11 C12 118.30(19) . . ?
C11 C12 H12 119.6 . . ?
C13 C12 C11 120.8(2) . . ?
C13 C12 H12 119.6 . . ?
C12 C13 H13 119.9 . . ?
C12 C13 C14 120.27(19) . . ?
C14 C13 H13 119.9 . . ?
C15 C14 C13 119.55(19) . . ?
O17 C14 C13 115.49(19) . . ?
O17 C14 C15 124.96(19) . . ?
C14 C15 H15 120.3 . . ?
C16 C15 C14 119.47(19) . . ?
C16 C15 H15 120.3 . . ?
C11 C16 C15 121.52(19) . . ?
C11 C16 H16 119.2 . . ?
C15 C16 H16 119.2 . . ?
H18A C18 H18B 109.5 . . ?
H18A C18 H18C 109.5 . . ?
H18B C18 H18C 109.5 . . ?
O17 C18 H18A 109.5 . . ?
O17 C18 H18B 109.5 . . ?
O17 C18 H18C 109.5 . . ?
H20A C20 H20B 109.3 . . ?
C21 C20 H20A 111.5 . . ?
C21 C20 H20B 111.5 . . ?
N19 C20 H20A 111.5 . . ?
N19 C20 H20B 111.5 . . ?
N19 C20 C21 101.32(17) . . ?
C20 C21 H21A 110.3 . . ?
C20 C21 H21B 110.3 . . ?
H21A C21 H21B 108.6 . . ?
O22 C21 C20 106.98(19) . . ?
O22 C21 H21A 110.3 . . ?
O22 C21 H21B 110.3 . . ?
N19 C23 O22 110.03(18) . . ?
O24 C23 N19 127.4(2) . . ?
O24 C23 O22 122.54(19) . . ?
C9 C26 H26A 120.0 . . ?
C9 C26 H26B 120.0 . . ?
H26A C26 H26B 120.0 . . ?
C10 N19 C20 125.99(16) . . ?
C23 N19 C10 121.33(17) . . ?
C23 N19 C20 112.56(17) . . ?
C14 O17 C18 117.37(17) . . ?
C23 O22 C21 109.10(17) . . ?

loop_
_geom_bond_atom_site_label_1
_geom_bond_atom_site_label_2
_geom_bond_distance
_geom_bond_site_symmetry_2
_geom_bond_publ_flag
Br27 C3 1.896(2) . ?
C1 C2 1.392(3) . ?
C1 C6 1.402(3) . ?
C1 C7 1.517(3) . ?
C2 H2 0.9500 . ?
C2 C3 1.391(3) . ?
C3 C4 1.379(3) . ?
C4 H4 0.9500 . ?
C4 C5 1.387(3) . ?
C5 H5 0.9500 . ?
C5 C6 1.385(3) . ?
C6 H6 0.9500 . ?
C7 C8 1.552(3) . ?
C7 C10 1.597(3) . ?
C7 C11 1.521(3) . ?
C8 C9 1.488(3) . ?
C8 O25 1.212(3) . ?
C9 C10 1.525(3) . ?
C9 C26 1.324(3) . ?
C10 H10 1.0000 . ?
C10 N19 1.437(3) . ?
C11 C12 1.400(3) . ?
C11 C16 1.387(3) . ?
C12 H12 0.9500 . ?
C12 C13 1.383(3) . ?
C13 H13 0.9500 . ?
C13 C14 1.395(3) . ?
C14 C15 1.393(3) . ?
C14 O17 1.365(2) . ?
C15 H15 0.9500 . ?
C15 C16 1.393(3) . ?
C16 H16 0.9500 . ?
C18 H18A 0.9800 . ?
C18 H18B 0.9800 . ?
C18 H18C 0.9800 . ?
C18 O17 1.430(3) . ?
C20 H20A 0.9900 . ?
C20 H20B 0.9900 . ?
C20 C21 1.513(3) . ?
C20 N19 1.452(3) . ?
C21 H21A 0.9900 . ?
C21 H21B 0.9900 . ?
C21 O22 1.441(3) . ?
C23 N19 1.352(3) . ?
C23 O22 1.357(3) . ?
C23 O24 1.210(3) . ?
C26 H26A 0.9500 . ?
C26 H26B 0.9500 . ?

loop_
_geom_torsion_atom_site_label_1
_geom_torsion_atom_site_label_2
_geom_torsion_atom_site_label_3
_geom_torsion_atom_site_label_4
_geom_torsion
_geom_torsion_site_symmetry_1
_geom_torsion_site_symmetry_2
_geom_torsion_site_symmetry_3
_geom_torsion_site_symmetry_4
_geom_torsion_publ_flag
Br27 C3 C4 C5 178.32(17) . . . . ?
C1 C2 C3 Br27 -179.20(15) . . . . ?
C1 C2 C3 C4 0.9(3) . . . . ?
C1 C7 C8 C9 116.52(18) . . . . ?
C1 C7 C8 O25 -63.0(3) . . . . ?
C1 C7 C10 C9 -116.14(18) . . . . ?
C1 C7 C10 N19 2.9(3) . . . . ?
C1 C7 C11 C12 83.8(2) . . . . ?
C1 C7 C11 C16 -91.3(2) . . . . ?
C2 C1 C6 C5 -2.0(3) . . . . ?
C2 C1 C7 C8 24.0(3) . . . . ?
C2 C1 C7 C10 122.6(2) . . . . ?
C2 C1 C7 C11 -106.0(2) . . . . ?
C2 C3 C4 C5 -1.7(3) . . . . ?
C3 C4 C5 C6 0.8(3) . . . . ?
C4 C5 C6 C1 1.1(3) . . . . ?
C6 C1 C2 C3 1.0(3) . . . . ?
C6 C1 C7 C8 -157.89(18) . . . . ?
C6 C1 C7 C10 -59.2(2) . . . . ?
C6 C1 C7 C11 72.2(2) . . . . ?
C7 C1 C2 C3 179.16(18) . . . . ?
C7 C1 C6 C5 179.83(19) . . . . ?
C7 C8 C9 C10 0.18(16) . . . . ?
C7 C8 C9 C26 -179.0(3) . . . . ?
C7 C10 N19 C20 -76.5(3) . . . . ?
C7 C10 N19 C23 107.8(2) . . . . ?
C7 C11 C12 C13 -174.04(19) . . . . ?
C7 C11 C16 C15 173.77(19) . . . . ?
C8 C7 C10 C9 0.17(15) . . . . ?
C8 C7 C10 N19 119.17(18) . . . . ?
C8 C7 C11 C12 -46.8(2) . . . . ?
C8 C7 C11 C16 138.1(2) . . . . ?
C8 C9 C10 C7 -0.17(16) . . . . ?
C8 C9 C10 N19 -120.88(18) . . . . ?
C9 C10 N19 C20 27.4(3) . . . . ?
C9 C10 N19 C23 -148.34(19) . . . . ?
C10 C7 C8 C9 -0.17(16) . . . . ?
C10 C7 C8 O25 -179.7(3) . . . . ?
C10 C7 C11 C12 -144.38(18) . . . . ?
C10 C7 C11 C16 40.5(3) . . . . ?
C11 C7 C8 C9 -115.66(18) . . . . ?
C11 C7 C8 O25 64.8(3) . . . . ?
C11 C7 C10 C9 114.93(18) . . . . ?
C11 C7 C10 N19 -126.06(19) . . . . ?
C11 C12 C13 C14 0.6(3) . . . . ?
C12 C11 C16 C15 -1.4(3) . . . . ?
C12 C13 C14 C15 -2.4(3) . . . . ?
C12 C13 C14 O17 178.14(19) . . . . ?
C13 C14 C15 C16 2.2(3) . . . . ?
C13 C14 O17 C18 -174.00(19) . . . . ?
C14 C15 C16 C11 -0.4(3) . . . . ?
C15 C14 O17 C18 6.5(3) . . . . ?
C16 C11 C12 C13 1.2(3) . . . . ?
C20 C21 O22 C23 -1.2(3) . . . . ?
C21 C20 N19 C10 -176.8(2) . . . . ?
C21 C20 N19 C23 -0.7(3) . . . . ?
C26 C9 C10 C7 179.0(3) . . . . ?
C26 C9 C10 N19 58.3(3) . . . . ?
N19 C20 C21 O22 1.1(3) . . . . ?
N19 C23 O22 C21 0.7(3) . . . . ?
O17 C14 C15 C16 -178.33(19) . . . . ?
O22 C23 N19 C10 176.29(17) . . . . ?
O22 C23 N19 C20 0.0(2) . . . . ?
O24 C23 N19 C10 -4.6(3) . . . . ?
O24 C23 N19 C20 179.1(2) . . . . ?
O24 C23 O22 C21 -178.4(2) . . . . ?
O25 C8 C9 C10 179.7(3) . . . . ?
O25 C8 C9 C26 0.5(5) . . . . ?
